data_4083373
loop_
_publ_author_name
'Albert, Joan'
'Bosque, Ramon'
'Cadena, Magali'
'D&#x2019;Andrea, Luc\'ia'
'Granell, Jaume'
'Gonz\'alez, Asensio'
'Quirante, Josefina'
'Calvis, Carmen'
'Messeguer, Ramon'
'Bad\'ia, Josefa'
'Baldom\`a, Laura'
'Calvet, Teresa'
'Font-Bardia, Merc\`e'

_publ_section_title
;
 A New Family of Doubly Cyclopalladated Diimines. A Remarkable Effect of
 the Linker between the Metalated Units on Their Cytotoxicity
;
_journal_issue 11
_journal_name_full Organometallics
_journal_page_first 2862
_journal_paper_doi 10.1021/om500382f
_journal_volume 33
_journal_year 2014
_chemical_formula_moiety 'C52 H42 Cl4 N2 P2 Pd2, 4(C D Cl3)'
_chemical_formula_sum 'C56 H42 Cl16 D4 N2 P2 Pd2'
_chemical_formula_weight 1592.91
_chemical_name_systematic
;
 ?
;
_space_group_IT_number 2
_symmetry_cell_setting triclinic
_symmetry_space_group_name_Hall '-P 1'
_symmetry_space_group_name_H-M 'P -1'
_atom_sites_solution_hydrogens geom
_atom_sites_solution_primary direct
_atom_sites_solution_secondary difmap
_audit_creation_method SHELXL-97
_cell_angle_alpha 85.66(3)
_cell_angle_beta 83.29(2)
_cell_angle_gamma 67.85(3)
_cell_formula_units_Z 1
_cell_length_a 10.174(5)
_cell_length_b 13.126(6)
_cell_length_c 13.579(5)
_cell_measurement_reflns_used 183
_cell_measurement_temperature 203(2)
_cell_measurement_theta_max 31
_cell_measurement_theta_min 3
_cell_volume 1667.1(13)
_computing_cell_refinement AUTOMAR
_computing_data_collection MARXDS
_computing_data_reduction MARSCALE
_computing_molecular_graphics 'ORTEP (Brueggermann and Smith, 1990)'
_computing_publication_material 'PLATON (Spek, 1990)'
_computing_structure_refinement 'SHELXL-97 (Sheldrick, 1997)'
_computing_structure_solution 'SHELXS-97 (Sheldrick, 1997)'
_diffrn_ambient_temperature 203(2)
_diffrn_measured_fraction_theta_full 0.910
_diffrn_measured_fraction_theta_max 0.799
_diffrn_measurement_device_type 'MAR345 with image plate detector'
_diffrn_measurement_method 'phi scan'
_diffrn_radiation_monochromator graphite
_diffrn_radiation_source 'fine-focus sealed tube'
_diffrn_radiation_type MoK\a
_diffrn_radiation_wavelength 0.71073
_diffrn_reflns_av_R_equivalents 0.0405
_diffrn_reflns_av_sigmaI/netI 0.0580
_diffrn_reflns_limit_h_max 10
_diffrn_reflns_limit_h_min -13
_diffrn_reflns_limit_k_max 14
_diffrn_reflns_limit_k_min -19
_diffrn_reflns_limit_l_max 17
_diffrn_reflns_limit_l_min -18
_diffrn_reflns_number 12042
_diffrn_reflns_theta_full 25.00
_diffrn_reflns_theta_max 29.99
_diffrn_reflns_theta_min 2.76
_exptl_absorpt_coefficient_mu 1.266
_exptl_absorpt_correction_T_max 0.88
_exptl_absorpt_correction_T_min 0.86
_exptl_absorpt_correction_type empirical
_exptl_absorpt_process_details SADABS
_exptl_crystal_colour yellow
_exptl_crystal_density_diffrn 1.587
_exptl_crystal_density_method 'not measured'
_exptl_crystal_description prism
_exptl_crystal_F_000 790
_exptl_crystal_size_max 0.2
_exptl_crystal_size_mid 0.1
_exptl_crystal_size_min 0.1
_refine_diff_density_max 0.759
_refine_diff_density_min -0.559
_refine_diff_density_rms 0.080
_refine_ls_extinction_method none
_refine_ls_goodness_of_fit_ref 1.257
_refine_ls_hydrogen_treatment mixed
_refine_ls_matrix_type full
_refine_ls_number_parameters 423
_refine_ls_number_reflns 7780
_refine_ls_number_restraints 17
_refine_ls_restrained_S_all 1.314
_refine_ls_R_factor_all 0.0465
_refine_ls_R_factor_gt 0.0458
_refine_ls_shift/su_max 0.000
_refine_ls_shift/su_mean 0.000
_refine_ls_structure_factor_coef Fsqd
_refine_ls_weighting_details 'calc w=1/[\s^2^(Fo^2^)+(0.0329P)^2^+2.9725P] where P=(Fo^2^+2Fc^2^)/3'
_refine_ls_weighting_scheme calc
_refine_ls_wR_factor_gt 0.1105
_refine_ls_wR_factor_ref 0.1108
_reflns_number_gt 7664
_reflns_number_total 7780
_reflns_threshold_expression >2sigma(I)
_cod_data_source_file om500382f_si_003.cif
_cod_data_source_block jalm80c
_cod_depositor_comments 'Adding full bibliography for 4083372--4083374.cif.'
_cod_original_sg_symbol_H-M P-1
_cod_database_code 4083373

loop_
_symmetry_equiv_pos_as_xyz
'x, y, z'
'-x, -y, -z'

loop_
_atom_site_label
_atom_site_type_symbol
_atom_site_fract_x
_atom_site_fract_y
_atom_site_fract_z
_atom_site_U_iso_or_equiv
_atom_site_adp_type
_atom_site_occupancy
_atom_site_symmetry_multiplicity
_atom_site_calc_flag
_atom_site_refinement_flags
Pd1 Pd 0.55081(3) 0.75232(2) 0.132629(18) 0.03028(8) Uani 1 1 d U
Cl1 Cl 0.30639(11) 0.87022(9) 0.13885(8) 0.0472(2) Uani 1 1 d U
Cl2 Cl 1.10644(14) 0.41677(12) 0.20822(10) 0.0674(3) Uani 1 1 d U
P1 P 0.51142(9) 0.63702(7) 0.25694(6) 0.03090(17) Uani 1 1 d U
N1 N 0.6065(3) 0.8489(2) 0.0144(2) 0.0341(6) Uani 1 1 d .
C1 C 0.7687(4) 0.6673(3) 0.1149(3) 0.0406(8) Uani 1 1 d .
C2 C 0.8542(4) 0.5696(4) 0.1628(3) 0.0473(9) Uani 1 1 d .
H2 H 0.819(6) 0.531(4) 0.208(4) 0.057 Uiso 1 1 d .
C3 C 0.9952(5) 0.5342(4) 0.1412(3) 0.0489(8) Uani 1 1 d U
C4 C 1.0676(4) 0.5800(3) 0.0687(3) 0.0374(7) Uani 1 1 d .
H4 H 1.167(5) 0.556(4) 0.059(3) 0.045 Uiso 1 1 d .
C5 C 0.9786(5) 0.6733(4) 0.0150(3) 0.0492(9) Uani 1 1 d .
H5 H 1.008(6) 0.705(4) -0.042(4) 0.059 Uiso 1 1 d .
C6 C 0.8380(4) 0.7131(3) 0.0431(3) 0.0394(8) Uani 1 1 d .
C7 C 0.7354(5) 0.8144(4) -0.0073(3) 0.0450(9) Uani 1 1 d D
H7 H 0.768(5) 0.850(4) -0.057(2) 0.054 Uiso 1 1 d D
C8 C 0.5123(4) 0.9516(3) -0.0309(3) 0.0404(8) Uani 1 1 d .
H8A H 0.416(5) 0.948(4) -0.037(3) 0.050(13) Uiso 1 1 d .
H8 H 0.555(4) 0.965(3) -0.098(3) 0.034(10) Uiso 1 1 d .
C9 C 0.5376(4) 0.4990(3) 0.2169(3) 0.0358(7) Uani 1 1 d .
C10 C 0.5889(4) 0.4712(3) 0.1176(3) 0.0396(7) Uani 1 1 d U
H10 H 0.615(5) 0.517(4) 0.071(3) 0.047 Uiso 1 1 d .
C11 C 0.6020(6) 0.3691(5) 0.0934(5) 0.0653(13) Uani 1 1 d U
H11 H 0.633(7) 0.345(5) 0.036(5) 0.078 Uiso 1 1 d .
C12 C 0.5585(6) 0.3022(5) 0.1565(4) 0.0589(11) Uani 1 1 d D
H12 H 0.565(6) 0.239(3) 0.131(4) 0.071 Uiso 1 1 d D
C13 C 0.5013(6) 0.3256(4) 0.2505(4) 0.0613(12) Uani 1 1 d D
H13 H 0.456(6) 0.288(4) 0.290(4) 0.074 Uiso 1 1 d D
C14 C 0.4947(5) 0.4317(4) 0.2835(3) 0.0475(9) Uani 1 1 d .
H14 H 0.464(5) 0.451(4) 0.354(4) 0.057 Uiso 1 1 d .
C15 C 0.3247(4) 0.6840(3) 0.3175(3) 0.0373(7) Uani 1 1 d .
C16 C 0.2201(5) 0.6717(4) 0.2703(3) 0.0506(10) Uani 1 1 d .
H16 H 0.242(6) 0.636(4) 0.209(4) 0.061 Uiso 1 1 d .
C17 C 0.0772(6) 0.7049(5) 0.3133(4) 0.0630(12) Uani 1 1 d .
H17 H 0.016(7) 0.673(5) 0.291(4) 0.076 Uiso 1 1 d .
C18 C 0.0435(6) 0.7649(5) 0.4008(5) 0.0682(14) Uani 1 1 d .
H18 H -0.050(7) 0.800(5) 0.423(5) 0.082 Uiso 1 1 d .
C19 C 0.1571(6) 0.7751(5) 0.4506(4) 0.0672(14) Uani 1 1 d .
H19 H 0.155(7) 0.790(5) 0.514(5) 0.081 Uiso 1 1 d .
C20 C 0.2932(5) 0.7341(4) 0.4094(4) 0.0523(10) Uani 1 1 d .
H20 H 0.361(6) 0.742(5) 0.438(4) 0.063 Uiso 1 1 d .
C21 C 0.6223(4) 0.6229(3) 0.3589(3) 0.0391(7) Uani 1 1 d U
C22 C 0.6933(5) 0.5202(4) 0.4076(3) 0.0528(10) Uani 1 1 d .
H22 H 0.686(6) 0.460(5) 0.387(4) 0.063 Uiso 1 1 d .
C23 C 0.7702(6) 0.5221(5) 0.4878(4) 0.0673(13) Uani 1 1 d D
H23 H 0.814(6) 0.454(2) 0.513(4) 0.081 Uiso 1 1 d D
C24 C 0.7867(7) 0.6148(6) 0.5159(4) 0.0717(15) Uani 1 1 d .
H24 H 0.847(7) 0.613(6) 0.557(5) 0.086 Uiso 1 1 d .
C25 C 0.7167(5) 0.7142(5) 0.4668(4) 0.0556(11) Uani 1 1 d .
H25 H 0.719(6) 0.785(5) 0.483(4) 0.067 Uiso 1 1 d .
C26 C 0.6308(5) 0.7223(4) 0.3878(4) 0.0539(10) Uani 1 1 d U
H26 H 0.577(6) 0.795(5) 0.355(4) 0.065 Uiso 1 1 d .
C27 C 0.9334(6) -0.0117(5) 0.2057(4) 0.0725(15) Uani 1 1 d D
D27 D 1.0425(8) -0.0651(9) 0.1985(9) 0.087 Uiso 1 1 d D
Cl3 Cl 0.88388(18) 0.05974(14) 0.30942(11) 0.0776(4) Uani 1 1 d D
Cl4 Cl 0.82262(17) -0.06761(14) 0.17361(12) 0.0774(4) Uani 1 1 d D
Cl5 Cl 0.92942(17) 0.09770(14) 0.10604(11) 0.0773(4) Uani 1 1 d D
C28 C 0.3151(6) 0.0310(5) 0.3376(4) 0.0665(13) Uani 1 1 d D
D28 D 0.2985(13) -0.0259(8) 0.2956(8) 0.080 Uiso 1 1 d D
Cl6 Cl 0.48338(15) 0.02952(12) 0.32181(10) 0.0669(3) Uani 1 1 d D
Cl7 Cl 0.19108(16) 0.16566(12) 0.29992(10) 0.0685(3) Uani 1 1 d D
Cl8 Cl 0.26749(17) 0.00460(12) 0.46575(10) 0.0690(3) Uani 1 1 d D

loop_
_atom_site_aniso_label
_atom_site_aniso_U_11
_atom_site_aniso_U_22
_atom_site_aniso_U_33
_atom_site_aniso_U_23
_atom_site_aniso_U_13
_atom_site_aniso_U_12
Pd1 0.02993(12) 0.02812(15) 0.03136(13) 0.00043(8) -0.00293(8) -0.00945(10)
Cl1 0.0426(5) 0.0449(6) 0.0514(5) 0.0013(4) -0.0038(4) -0.0138(4)
Cl2 0.0604(7) 0.0649(9) 0.0677(7) 0.0010(6) -0.0109(5) -0.0120(6)
P1 0.0309(4) 0.0295(5) 0.0322(4) -0.0004(3) -0.0024(3) -0.0115(4)
N1 0.0368(14) 0.0301(16) 0.0347(14) 0.0012(10) -0.0038(11) -0.0118(13)
C1 0.0381(18) 0.040(2) 0.0424(19) -0.0014(14) -0.0046(14) -0.0129(17)
C2 0.041(2) 0.052(3) 0.047(2) 0.0020(17) -0.0014(16) -0.0167(19)
C3 0.045(2) 0.051(2) 0.050(2) -0.0082(14) -0.0023(15) -0.0151(16)
C4 0.0312(16) 0.041(2) 0.0393(17) -0.0029(14) -0.0032(13) -0.0124(16)
C5 0.046(2) 0.053(3) 0.049(2) -0.0036(18) -0.0025(17) -0.019(2)
C6 0.0423(18) 0.038(2) 0.0389(18) -0.0005(14) -0.0014(14) -0.0169(17)
C7 0.044(2) 0.046(2) 0.044(2) 0.0027(16) -0.0004(16) -0.0177(19)
C8 0.0436(19) 0.034(2) 0.0402(19) 0.0035(14) -0.0072(15) -0.0105(17)
C9 0.0359(16) 0.0297(19) 0.0397(17) 0.0000(13) -0.0039(13) -0.0099(15)
C10 0.0364(17) 0.043(2) 0.0394(18) -0.0043(14) -0.0045(14) -0.0141(17)
C11 0.070(3) 0.048(3) 0.078(3) -0.013(2) -0.006(3) -0.020(3)
C12 0.057(3) 0.053(3) 0.067(3) -0.008(2) -0.007(2) -0.020(2)
C13 0.059(3) 0.052(3) 0.074(3) -0.004(2) 0.000(2) -0.022(3)
C14 0.047(2) 0.042(2) 0.054(2) -0.0029(17) -0.0057(17) -0.017(2)
C15 0.0355(17) 0.033(2) 0.0424(18) -0.0011(13) -0.0020(13) -0.0121(16)
C16 0.048(2) 0.053(3) 0.054(2) -0.0023(19) -0.0027(18) -0.022(2)
C17 0.054(3) 0.054(3) 0.074(3) -0.006(2) 0.002(2) -0.014(2)
C18 0.059(3) 0.065(4) 0.082(4) -0.010(3) 0.004(3) -0.026(3)
C19 0.069(3) 0.074(4) 0.063(3) -0.013(3) 0.003(2) -0.033(3)
C20 0.053(2) 0.052(3) 0.056(2) -0.0107(19) 0.0021(19) -0.024(2)
C21 0.0380(17) 0.045(2) 0.0361(16) -0.0003(14) -0.0049(11) -0.0169(17)
C22 0.051(2) 0.054(3) 0.053(2) 0.0089(19) -0.0093(18) -0.019(2)
C23 0.067(3) 0.075(4) 0.061(3) 0.003(2) -0.008(2) -0.028(3)
C24 0.071(3) 0.091(5) 0.061(3) 0.001(3) -0.013(3) -0.038(3)
C25 0.057(3) 0.060(3) 0.057(3) -0.008(2) -0.003(2) -0.029(2)
C26 0.060(3) 0.054(3) 0.056(2) -0.0027(19) -0.009(2) -0.029(2)
C27 0.060(3) 0.081(4) 0.075(4) -0.001(3) -0.004(3) -0.026(3)
Cl3 0.0858(10) 0.0816(11) 0.0700(8) -0.0086(7) -0.0063(7) -0.0356(9)
Cl4 0.0723(8) 0.0770(10) 0.0867(10) -0.0046(7) -0.0159(7) -0.0292(8)
Cl5 0.0733(8) 0.0772(10) 0.0766(9) 0.0067(7) -0.0060(7) -0.0247(8)
C28 0.072(3) 0.055(3) 0.069(3) -0.001(2) -0.013(3) -0.018(3)
Cl6 0.0668(7) 0.0656(9) 0.0694(7) -0.0001(6) -0.0082(6) -0.0257(7)
Cl7 0.0713(8) 0.0659(9) 0.0670(7) -0.0021(6) -0.0109(6) -0.0226(7)
Cl8 0.0828(9) 0.0611(8) 0.0658(7) -0.0047(6) -0.0005(6) -0.0311(7)

loop_
_atom_type_symbol
_atom_type_description
_atom_type_scat_dispersion_real
_atom_type_scat_dispersion_imag
_atom_type_scat_source
C C 0.0033 0.0016 'International Tables Vol C Tables 4.2.6.8 and 6.1.1.4'
H H 0.0000 0.0000 'International Tables Vol C Tables 4.2.6.8 and 6.1.1.4'
Cl Cl 0.1484 0.1585 'International Tables Vol C Tables 4.2.6.8 and 6.1.1.4'
N N 0.0061 0.0033 'International Tables Vol C Tables 4.2.6.8 and 6.1.1.4'
P P 0.1023 0.0942 'International Tables Vol C Tables 4.2.6.8 and 6.1.1.4'
Pd Pd -0.9988 1.0072 'International Tables Vol C Tables 4.2.6.8 and 6.1.1.4'
D D 0.0000 0.0000 'International Tables Vol C Tables 4.2.6.8 and 6.1.1.4'

loop_
_geom_angle_atom_site_label_1
_geom_angle_atom_site_label_2
_geom_angle_atom_site_label_3
_geom_angle
_geom_angle_site_symmetry_3
C1 Pd1 N1 80.44(14) .
C1 Pd1 P1 94.49(12) .
N1 Pd1 P1 174.80(9) .
C1 Pd1 Cl1 171.89(11) .
N1 Pd1 Cl1 91.68(9) .
P1 Pd1 Cl1 93.42(5) .
C21 P1 C9 109.21(18) .
C21 P1 C15 104.63(17) .
C9 P1 C15 101.76(17) .
C21 P1 Pd1 111.25(13) .
C9 P1 Pd1 114.52(12) .
C15 P1 Pd1 114.64(13) .
C7 N1 C8 121.1(3) .
C7 N1 Pd1 111.0(3) .
C8 N1 Pd1 127.5(2) .
C6 C1 C2 116.3(4) .
C6 C1 Pd1 113.6(3) .
C2 C1 Pd1 130.1(3) .
H2 C2 C3 118(3) .
H2 C2 C1 124(3) .
C3 C2 C1 118.3(4) .
C2 C3 C4 125.9(4) .
C2 C3 Cl2 119.0(4) .
C4 C3 Cl2 115.1(3) .
H4 C4 C3 123(3) .
H4 C4 C5 122(3) .
C3 C4 C5 115.0(4) .
H5 C5 C6 116(3) .
H5 C5 C4 125(3) .
C6 C5 C4 118.2(4) .
C5 C6 C1 125.9(4) .
C5 C6 C7 122.0(4) .
C1 C6 C7 112.0(3) .
H7 C7 N1 117(3) .
H7 C7 C6 120(3) .
N1 C7 C6 122.9(4) .
H8 C8 H8A 109(3) .
H8 C8 N1 110(2) .
H8A C8 N1 110(3) .
H8 C8 C8 108(2) 2_675
H8A C8 C8 107(3) 2_675
N1 C8 C8 111.4(4) 2_675
C14 C9 C10 123.0(4) .
C14 C9 P1 117.7(3) .
C10 C9 P1 119.1(3) .
H10 C10 C11 120(3) .
H10 C10 C9 124(3) .
C11 C10 C9 115.5(4) .
H11 C11 C12 115(4) .
H11 C11 C10 122(5) .
C12 C11 C10 122.7(5) .
H12 C12 C11 116(4) .
H12 C12 C13 119(4) .
C11 C12 C13 125.0(5) .
H13 C13 C12 126(4) .
H13 C13 C14 119(4) .
C12 C13 C14 114.8(5) .
H14 C14 C9 121(3) .
H14 C14 C13 120(3) .
C9 C14 C13 118.8(4) .
C16 C15 C20 121.0(4) .
C16 C15 P1 119.6(3) .
C20 C15 P1 119.4(3) .
H16 C16 C15 121(3) .
H16 C16 C17 117(3) .
C15 C16 C17 121.9(4) .
H17 C17 C18 123(4) .
H17 C17 C16 119(4) .
C18 C17 C16 116.6(5) .
H18 C18 C17 118(4) .
H18 C18 C19 122(4) .
C17 C18 C19 119.8(5) .
H19 C19 C20 110(4) .
H19 C19 C18 128(4) .
C20 C19 C18 120.1(5) .
H20 C20 C19 120(4) .
H20 C20 C15 120(4) .
C19 C20 C15 119.9(5) .
C22 C21 C26 121.6(4) .
C22 C21 P1 122.6(3) .
C26 C21 P1 115.9(3) .
H22 C22 C21 119(4) .
H22 C22 C23 125(4) .
C21 C22 C23 116.6(5) .
H23 C23 C24 125(4) .
H23 C23 C22 111(4) .
C24 C23 C22 124.0(6) .
H24 C24 C23 123(5) .
H24 C24 C25 118(5) .
C23 C24 C25 118.2(5) .
H25 C25 C24 124(3) .
H25 C25 C26 114(3) .
C24 C25 C26 122.2(5) .
H26 C26 C21 121(3) .
H26 C26 C25 121(3) .
C21 C26 C25 117.3(5) .
Cl4 C27 Cl3 116.9(3) .
Cl4 C27 Cl5 104.9(3) .
Cl3 C27 Cl5 102.7(3) .
Cl4 C27 D27 113.9(8) .
Cl3 C27 D27 113.9(8) .
Cl5 C27 D27 102.2(8) .
Cl6 C28 Cl8 110.3(3) .
Cl6 C28 Cl7 109.6(3) .
Cl8 C28 Cl7 108.4(3) .
Cl6 C28 D28 114.3(8) .
Cl8 C28 D28 108.0(8) .
Cl7 C28 D28 106.1(8) .

loop_
_geom_bond_atom_site_label_1
_geom_bond_atom_site_label_2
_geom_bond_distance
_geom_bond_site_symmetry_2
Pd1 C1 2.065(4) .
Pd1 N1 2.127(3) .
Pd1 P1 2.2833(12) .
Pd1 Cl1 2.3779(17) .
Cl2 C3 1.788(5) .
P1 C21 1.842(4) .
P1 C9 1.843(4) .
P1 C15 1.870(4) .
N1 C7 1.222(5) .
N1 C8 1.467(5) .
C1 C6 1.370(5) .
C1 C2 1.411(6) .
C2 H2 0.89(5) .
C2 C3 1.334(6) .
C3 C4 1.396(6) .
C4 H4 0.93(5) .
C4 C5 1.427(6) .
C5 H5 0.93(5) .
C5 C6 1.343(6) .
C6 C7 1.519(6) .
C7 H7 0.895(11) .
C8 H8 1.00(4) .
C8 H8A 1.01(5) .
C8 C8 1.501(8) 2_675
C9 C14 1.366(6) .
C9 C10 1.411(5) .
C10 H10 0.92(5) .
C10 C11 1.358(6) .
C11 H11 0.85(6) .
C11 C12 1.338(8) .
C12 H12 0.898(11) .
C12 C13 1.348(7) .
C13 H13 0.897(11) .
C13 C14 1.471(7) .
C14 H14 0.99(5) .
C15 C16 1.369(6) .
C15 C20 1.401(6) .
C16 H16 0.95(5) .
C16 C17 1.416(7) .
C17 H17 0.95(6) .
C17 C18 1.412(8) .
C18 H18 0.91(7) .
C18 C19 1.457(8) .
C19 H19 0.89(6) .
C19 C20 1.350(7) .
C20 H20 0.87(6) .
C21 C22 1.420(6) .
C21 C26 1.426(6) .
C22 H22 0.88(6) .
C22 C23 1.421(7) .
C23 H23 0.899(11) .
C23 C24 1.376(9) .
C24 H24 0.86(7) .
C24 C25 1.390(8) .
C25 H25 0.98(6) .
C25 C26 1.434(7) .
C26 H26 1.01(6) .
C27 Cl4 1.669(6) .
C27 Cl3 1.672(6) .
C27 Cl5 1.889(6) .
C27 D27 1.064(8) .
C28 Cl6 1.693(6) .
C28 Cl8 1.795(6) .
C28 Cl7 1.820(6) .
C28 D28 1.045(7) .
